data_1562966
loop_
_publ_author_name
'Tan, Jing'
'Wu, Bing'
'Chen, Tingting'
'Fan, Chen'
'Zhao, Jiannan'
'Xiong, Chaodong'
'Feng, Chunlan'
'Xiao, Ruoxuan'
'Ding, Chunyong'
'Tang, Wei'
'Zhang, Ao'

_publ_section_title
;
 Synthesis and Pharmacological Evaluation of Tetrahydro-\g-carboline
 Derivatives as Potent Anti-inflammatory Agents Targeting Cyclic GMP--AMP
 Synthase
;
_journal_name_full 'Journal of Medicinal Chemistry'
_journal_paper_doi 10.1021/acs.jmedchem.1c00398
_journal_year 2021
_chemical_absolute_configuration rm
_chemical_formula_moiety 'C21 H21 Cl2 N3 O4'
_chemical_formula_sum 'C21 H21 Cl2 N3 O4'
_chemical_formula_weight 450.31
_space_group_crystal_system monoclinic
_space_group_IT_number 4
_space_group_name_Hall 'P 2yb'
_space_group_name_H-M_alt 'P 1 21 1'
_atom_sites_solution_hydrogens geom
_atom_sites_solution_primary dual
_audit_creation_date 2020-05-14
_audit_creation_method
;
Olex2 1.2
(compiled 2018.05.29 svn.r3508 for OlexSys, GUI svn.r5506)
;
_cell_angle_alpha 90
_cell_angle_beta 103.842(4)
_cell_angle_gamma 90
_cell_formula_units_Z 6
_cell_length_a 12.9023(17)
_cell_length_b 12.7420(14)
_cell_length_c 18.9596(19)
_cell_measurement_reflns_used 3359
_cell_measurement_temperature 170
_cell_measurement_theta_max 26.139
_cell_measurement_theta_min 2.699
_cell_volume 3026.5(6)
_computing_cell_refinement 'SAINT V8.40A (?, 2016)'
_computing_data_reduction 'SAINT V8.40A (?, 2016)'
_computing_molecular_graphics 'Olex2 (Dolomanov et al., 2009)'
_computing_publication_material 'Olex2 (Dolomanov et al., 2009)'
_computing_structure_refinement 'ShelXL (Sheldrick, 2015)'
_computing_structure_solution 'ShelXT (Sheldrick, 2015)'
_diffrn_ambient_temperature 170.0
_diffrn_measured_fraction_theta_full 0.991
_diffrn_measured_fraction_theta_max 0.991
_diffrn_measurement_device_type 'D8 VENTURE'
_diffrn_measurement_method '\f and \w scans'
_diffrn_radiation_type MoK\a
_diffrn_radiation_wavelength 0.71073
_diffrn_reflns_av_R_equivalents 0.0629
_diffrn_reflns_av_unetI/netI 0.0975
_diffrn_reflns_Laue_measured_fraction_full 0.991
_diffrn_reflns_Laue_measured_fraction_max 0.991
_diffrn_reflns_limit_h_max 15
_diffrn_reflns_limit_h_min -13
_diffrn_reflns_limit_k_max 15
_diffrn_reflns_limit_k_min -13
_diffrn_reflns_limit_l_max 22
_diffrn_reflns_limit_l_min -22
_diffrn_reflns_number 22726
_diffrn_reflns_point_group_measured_fraction_full 0.930
_diffrn_reflns_point_group_measured_fraction_max 0.930
_diffrn_reflns_theta_full 25.027
_diffrn_reflns_theta_max 25.027
_diffrn_reflns_theta_min 1.944
_diffrn_standards_number 0
_exptl_absorpt_coefficient_mu 0.357
_exptl_absorpt_correction_T_max 0.7454
_exptl_absorpt_correction_T_min 0.6658
_exptl_absorpt_correction_type multi-scan
_exptl_absorpt_process_details
'SADABS-2016/2 (Bruker,2016/2) was used for absorption correction. wR2(int) was 0.1131 before and 0.0614 after correction. The Ratio of minimum to maximum transmission is 0.8932. The \l/2 correction factor is Not present.'
_exptl_crystal_colour colourless
_exptl_crystal_colour_primary colourless
_exptl_crystal_density_diffrn 1.482
_exptl_crystal_description needle
_exptl_crystal_F_000 1404
_exptl_crystal_size_max 0.08
_exptl_crystal_size_mid 0.05
_exptl_crystal_size_min 0.02
_refine_diff_density_max 1.008
_refine_diff_density_min -0.803
_refine_diff_density_rms 0.101
_refine_ls_abs_structure_details
;
 Flack x determined using 1239 quotients [(I+)-(I-)]/[(I+)+(I-)]
 (Parsons, Flack and Wagner, Acta Cryst. B69 (2013) 249-259).
;
_refine_ls_abs_structure_Flack 0.00(5)
_refine_ls_extinction_method none
_refine_ls_goodness_of_fit_ref 1.075
_refine_ls_hydrogen_treatment constr
_refine_ls_matrix_type full
_refine_ls_number_parameters 829
_refine_ls_number_reflns 9954
_refine_ls_number_restraints 834
_refine_ls_restrained_S_all 1.050
_refine_ls_R_factor_all 0.1713
_refine_ls_R_factor_gt 0.0998
_refine_ls_shift/su_max 0.000
_refine_ls_shift/su_mean 0.000
_refine_ls_structure_factor_coef Fsqd
_refine_ls_weighting_details 'w=1/[\s^2^(Fo^2^)+(0.0641P)^2^+15.1438P] where P=(Fo^2^+2Fc^2^)/3'
_refine_ls_weighting_scheme calc
_refine_ls_wR_factor_gt 0.2061
_refine_ls_wR_factor_ref 0.2543
_reflns_Friedel_coverage 0.788
_reflns_Friedel_fraction_full 0.862
_reflns_Friedel_fraction_max 0.862
_reflns_number_gt 5239
_reflns_number_total 9954
_reflns_threshold_expression 'I > 2\s(I)'
_cod_data_source_file jm1c00398_si_005.cif
_cod_data_source_block mo_22020197_0m
_cod_database_code 1562966
_shelx_shelxl_version_number 2018/3
_shelx_space_group_comment
;
The symmetry employed for this shelxl refinement is uniquely defined
by the following loop, which should always be used as a source of
symmetry information in preference to the above space-group names.
They are only intended as comments.
;
_shelx_estimated_absorpt_t_max 0.993
_shelx_estimated_absorpt_t_min 0.972
_olex2_refinement_description
;
1. Fixed Uiso
 At 1.2 times of:
  All C(H) groups, All C(H,H) groups, All C(H,H,H,H) groups, All N(H) groups
 At 1.5 times of:
  All C(H,H,H) groups, All O(H) groups
2. Restrained distances
 O7-H8
 2.1 with sigma of 0.02
 O12-H11
 2.1 with sigma of 0.02
 C41-C39 \\sim C40-C39 \\sim N4-C41 \\sim N4-C40
 with sigma of 0.02
3. Uiso/Uaniso restraints and constraints
Uanis(C59) \\sim Ueq: with sigma of 0.005 and sigma for terminal atoms of 0.01
Uanis(C40) \\sim Ueq, Uanis(C39) \\sim Ueq: with sigma of 0.005 and sigma for
terminal atoms of 0.01
Uanis(N4) \\sim Ueq: with sigma of 0.005 and sigma for terminal atoms of 0.01
Uanis(C40) \\sim Ueq: with sigma of 0.001 and sigma for terminal atoms of 0.002
Uanis(C54) \\sim Ueq: with sigma of 0.005 and sigma for terminal atoms of 0.01
Uanis(C56) \\sim Ueq: with sigma of 0.005 and sigma for terminal atoms of 0.01
4. Rigid body (RIGU) restrains
 All non-hydrogen atoms
 with sigma for 1-2 distances of 0.004 and sigma for 1-3 distances of 0.004
5. Others
 Fixed Sof: H39A(0.5) H39B(0.5) H39C(0.5) H39D(0.5) C40(0.5) H40A(0.5)
 H40B(0.5) C41(0.5) H41A(0.5) H41B(0.5)
6.a Secondary CH2 refined with riding coordinates:
 C54(H54A,H54B), C17(H17A,H17B), C56(H56A,H56B), C19(H19A,H19B), C58(H58A,
 H58B), C21(H21A,H21B), C39(H39A,H39B), C39(H39C,H39D), C43(H43A,H43B),
 C38(H38A,H38B), C55(H55A,H55B), C18(H18A,H18B), C40(H40A,H40B), C41(H41A,H41B)
6.b Aromatic/amide H refined with riding coordinates:
 N3(H3), N6(H6), N9(H9), N1(H1), N7(H7), C63(H63), N5(H5), C16(H16), C37(H37),
 C15(H15), C01I(H01I), C36(H36), C4(H4), C3(H3A), C24(H24), C50(H50), C25(H25),
 C45(H45)
6.c Idealised Me refined as rotating group:
 C8(H8A,H8B,H8C), C1(H1A,H1B,H1C), C51(H51A,H51B,H51C), C27(H27A,H27B,H27C),
 C22(H22A,H22B,H22C), C44(H44A,H44B,H44C)
6.d Idealised tetrahedral OH refined as rotating group:
 O8(H8), O11(H11), O2(H2)
;
_olex2_submission_special_instructions 'No special instructions were received'

loop_
_space_group_symop_operation_xyz
'x, y, z'
'-x, y+1/2, -z'

loop_
_atom_site_label
_atom_site_type_symbol
_atom_site_fract_x
_atom_site_fract_y
_atom_site_fract_z
_atom_site_U_iso_or_equiv
_atom_site_adp_type
_atom_site_occupancy
_atom_site_site_symmetry_order
_atom_site_calc_flag
_atom_site_refinement_flags_posn
_atom_site_refinement_flags_adp
_atom_site_refinement_flags_occupancy
_atom_site_disorder_assembly
_atom_site_disorder_group
Cl6 Cl 0.5451(3) 0.4593(3) 0.9227(2) 0.0457(10) Uani 1 1 d . U . . .
Cl4 Cl 0.2035(3) 0.4468(4) 1.2471(2) 0.0604(14) Uani 1 1 d . U . . .
Cl5 Cl 0.4292(3) 0.6787(4) 0.92558(19) 0.0514(12) Uani 1 1 d . U . . .
Cl1 Cl -0.2463(4) 0.6501(5) 1.5864(2) 0.082(2) Uani 1 1 d . U . . .
Cl2 Cl -0.1160(3) 0.4438(4) 1.5764(3) 0.0791(19) Uani 1 1 d . U . . .
Cl3 Cl 0.0806(4) 0.6614(5) 1.2563(2) 0.0716(18) Uani 1 1 d . U . . .
O12 O 0.5973(8) 0.8906(8) 0.5421(5) 0.048(3) Uani 1 1 d D U . . .
O10 O 0.2399(8) 0.6304(9) 0.4876(5) 0.045(3) Uani 1 1 d . U . . .
O3 O -0.4400(7) 0.6409(8) 1.1509(5) 0.037(2) Uani 1 1 d . U . . .
O4 O -0.5332(7) 0.8346(7) 1.3906(5) 0.037(2) Uani 1 1 d . U . . .
O5 O -0.1928(8) 0.8340(7) 1.0608(5) 0.038(2) Uani 1 1 d . U . . .
O6 O -0.0966(8) 0.6407(8) 0.8224(5) 0.038(2) Uani 1 1 d . U . . .
O1 O -0.0592(8) 0.9100(8) 1.2191(6) 0.048(3) Uani 1 1 d . U . . .
N3 N -0.2859(8) 0.7319(8) 1.2629(5) 0.022(2) Uani 1 1 d . U . . .
H3 H -0.257660 0.718887 1.225871 0.027 Uiso 1 1 calc R . . . .
O9 O 0.1503(8) 0.8292(8) 0.7261(6) 0.041(3) Uani 1 1 d . U . . .
N6 N 0.0566(8) 0.7357(8) 0.9327(5) 0.025(2) Uani 1 1 d . U . . .
H6 H 0.085143 0.724018 0.895638 0.030 Uiso 1 1 calc R . . . .
N9 N 0.3959(9) 0.7301(8) 0.5964(6) 0.029(2) Uani 1 1 d . U . . .
H9 H 0.424472 0.719786 0.559180 0.035 Uiso 1 1 calc R . . . .
O8 O 0.1969(9) 1.0589(7) 0.8052(5) 0.044(3) Uani 1 1 d . U . . .
H8 H 0.227773 1.003664 0.797334 0.066 Uiso 1 1 calc DGR . . . .
O11 O 0.5139(9) 1.0526(8) 0.4696(5) 0.045(3) Uani 1 1 d . U . . .
H11 H 0.562373 1.011609 0.464220 0.068 Uiso 1 1 calc DGR . . . .
O7 O 0.2777(9) 0.9023(9) 0.8864(7) 0.068(4) Uani 1 1 d D U . . .
N1 N -0.2868(10) 0.7784(10) 1.4447(6) 0.043(3) Uani 1 1 d . U . . .
H1 H -0.305692 0.809144 1.481260 0.052 Uiso 1 1 calc R . . . .
O2 O -0.1419(9) 1.0627(8) 1.1347(6) 0.049(3) Uani 1 1 d . U . . .
H2 H -0.107163 1.008832 1.129350 0.073 Uiso 1 1 calc GR . . . .
N7 N 0.3989(9) 0.7972(8) 0.7787(6) 0.031(3) Uani 1 1 d . U . . .
H7 H 0.386505 0.837179 0.813599 0.038 Uiso 1 1 calc R . . . .
N8 N 0.5345(10) 0.9191(8) 0.6402(6) 0.038(3) Uani 1 1 d . U . . .
C63 C 0.5323(9) 0.5760(10) 0.7244(7) 0.024(3) Uani 1 1 d . U . . .
H63 H 0.555253 0.556406 0.682227 0.029 Uiso 1 1 calc R . . . .
N5 N 0.0523(10) 0.7905(9) 1.1147(6) 0.049(4) Uani 1 1 d . U . . .
H5 H 0.036004 0.825918 1.150418 0.059 Uiso 1 1 calc R . . . .
C57 C 0.5525(11) 0.9468(10) 0.5756(6) 0.029(3) Uani 1 1 d . U . . .
C16 C -0.1356(10) 0.5783(10) 1.3827(8) 0.028(3) Uani 1 1 d . U . . .
H16 H -0.110685 0.565776 1.340182 0.033 Uiso 1 1 calc R . . . .
N2 N -0.1648(10) 0.9265(9) 1.2975(6) 0.043(3) Uani 1 1 d . U . . .
C37 C 0.1945(9) 0.5788(10) 1.0560(7) 0.023(3) Uani 1 1 d . U . . .
H37 H 0.220784 0.563123 1.014519 0.027 Uiso 1 1 calc R . . . .
C6 C -0.4154(10) 0.7794(9) 1.3210(7) 0.021(2) Uani 1 1 d . U . . .
C48 C 0.2886(11) 0.7243(10) 0.5954(7) 0.026(3) Uani 1 1 d . U . . .
C47 C 0.2685(11) 0.7751(10) 0.6560(7) 0.029(3) Uani 1 1 d . U . . .
C9 C -0.3113(10) 0.8174(10) 1.3699(6) 0.024(2) Uani 1 1 d . U . . .
C7 C -0.3945(10) 0.7301(10) 1.2608(6) 0.023(3) Uani 1 1 d . U . . .
C42 C 0.2147(10) 0.9532(10) 0.9107(6) 0.026(3) Uani 1 1 d . U . . .
C33 C 0.1016(9) 0.6972(10) 1.1209(6) 0.022(3) Uani 1 1 d . U . . .
C60 C 0.4482(10) 0.6990(10) 0.7884(7) 0.023(3) Uani 1 1 d . U . . .
N4 N 0.1798(10) 0.9265(9) 0.9693(6) 0.039(3) Uani 1 1 d D U . . .
C59 C 0.4796(9) 0.6691(9) 0.7267(6) 0.019(2) Uani 1 1 d . U . . .
C28 C -0.0500(10) 0.7332(9) 0.9321(7) 0.024(3) Uani 1 1 d . U . . .
C29 C -0.0724(10) 0.7807(9) 0.9913(7) 0.023(2) Uani 1 1 d . U . . .
C20 C -0.1288(10) 0.9577(11) 1.2403(7) 0.031(3) Uani 1 1 d . U . . .
C11 C -0.1935(9) 0.6669(10) 1.3875(7) 0.021(3) Uani 1 1 d . U . . .
C30 C 0.0303(10) 0.8238(10) 1.0390(7) 0.026(3) Uani 1 1 d . U . . .
C61 C 0.4683(10) 0.6360(10) 0.8496(7) 0.025(3) Uani 1 1 d . U . . .
C32 C 0.1409(9) 0.6711(9) 1.0593(6) 0.019(2) Uani 1 1 d . U . . .
C34 C 0.1241(10) 0.6266(12) 1.1805(7) 0.035(3) Uani 1 1 d . U . . .
C13 C -0.2039(11) 0.6181(13) 1.5075(7) 0.039(4) Uani 1 1 d . U . . .
C5 C -0.5210(11) 0.7870(9) 1.3281(7) 0.026(3) Uani 1 1 d . U . . .
C12 C -0.2300(11) 0.6864(11) 1.4492(7) 0.032(3) Uani 1 1 d . U . . .
C10 C -0.2266(10) 0.7587(9) 1.3361(6) 0.021(2) Uani 1 1 d . U . . .
C15 C -0.1130(10) 0.5070(10) 1.4391(8) 0.033(3) Uani 1 1 d . U . . .
H15 H -0.073836 0.444979 1.435305 0.040 Uiso 1 1 calc R . . . .
C01I C 0.5518(10) 0.5104(9) 0.7857(7) 0.026(3) Uani 1 1 d . U . . .
H01I H 0.586937 0.444957 0.785242 0.031 Uiso 1 1 calc R . . . .
C52 C 0.3709(11) 0.8233(10) 0.7002(7) 0.028(3) Uani 1 1 d . U . . .
C31 C 0.1133(10) 0.7616(9) 1.0068(6) 0.023(2) Uani 1 1 d . U . . .
C23 C -0.1782(11) 0.7872(10) 0.9994(7) 0.028(3) Uani 1 1 d . U . . .
C46 C 0.1664(12) 0.7782(12) 0.6645(8) 0.039(3) Uani 1 1 d . U . . .
C36 C 0.2101(10) 0.5086(10) 1.1134(7) 0.025(3) Uani 1 1 d . U . . .
H36 H 0.242986 0.442617 1.110248 0.030 Uiso 1 1 calc R . . . .
C4 C -0.6015(11) 0.7460(10) 1.2728(7) 0.030(3) Uani 1 1 d . U . . .
H4 H -0.673762 0.752350 1.275600 0.036 Uiso 1 1 calc R . . . .
C54 C 0.3751(10) 0.9403(10) 0.6843(7) 0.031(3) Uani 1 1 d . U . . .
H54A H 0.349109 0.979569 0.721667 0.037 Uiso 1 1 calc R . . . .
H54B H 0.325461 0.954817 0.636737 0.037 Uiso 1 1 calc R . . . .
C2 C -0.4745(11) 0.6901(11) 1.2063(7) 0.030(3) Uani 1 1 d . U . . .
C53 C 0.4541(10) 0.7570(9) 0.6714(7) 0.024(2) Uani 1 1 d . U . . .
C26 C -0.1310(11) 0.6881(11) 0.8772(7) 0.031(3) Uani 1 1 d . U . . .
C17 C -0.1314(11) 0.8275(10) 1.3348(7) 0.029(3) Uani 1 1 d . U . . .
H17A H -0.091195 0.842032 1.385196 0.034 Uiso 1 1 calc R . . . .
H17B H -0.083303 0.789962 1.309754 0.034 Uiso 1 1 calc R . . . .
C56 C 0.5588(11) 0.8157(10) 0.6699(7) 0.031(3) Uani 1 1 d . U . . .
H56A H 0.604484 0.820921 0.719832 0.037 Uiso 1 1 calc R . . . .
H56B H 0.598500 0.776000 0.639943 0.037 Uiso 1 1 calc R . . . .
C19 C -0.2983(10) 0.9350(10) 1.3693(7) 0.029(3) Uani 1 1 d . U . . .
H19A H -0.366086 0.967842 1.373457 0.035 Uiso 1 1 calc R . . . .
H19B H -0.242613 0.955582 1.412721 0.035 Uiso 1 1 calc R . . . .
C3 C -0.5776(11) 0.6951(11) 1.2128(7) 0.032(3) Uani 1 1 d . U . . .
H3A H -0.633250 0.664267 1.176679 0.039 Uiso 1 1 calc R . . . .
C49 C 0.2069(12) 0.6783(13) 0.5435(8) 0.040(3) Uani 1 1 d . U . . .
C58 C 0.5052(12) 1.0488(11) 0.5415(7) 0.036(3) Uani 1 1 d . U . . .
H58A H 0.429160 1.053352 0.543137 0.043 Uiso 1 1 calc R . . . .
H58B H 0.543604 1.108886 0.568998 0.043 Uiso 1 1 calc R . . . .
C62 C 0.5187(11) 0.5423(10) 0.8475(8) 0.031(3) Uani 1 1 d . U . . .
C8 C -0.6389(12) 0.8390(13) 1.4023(9) 0.047(4) Uani 1 1 d . U . . .
H8A H -0.636865 0.874586 1.448433 0.070 Uiso 1 1 calc GR . . . .
H8B H -0.666401 0.767591 1.403961 0.070 Uiso 1 1 calc GR . . . .
H8C H -0.685633 0.877888 1.362510 0.070 Uiso 1 1 calc GR . . . .
C35 C 0.1785(10) 0.5347(11) 1.1735(7) 0.029(3) Uani 1 1 d . U . . .
C1 C -0.5106(13) 0.5746(13) 1.1047(8) 0.049(4) Uani 1 1 d . U . . .
H1A H -0.530739 0.516778 1.132764 0.074 Uiso 1 1 calc GR . . . .
H1B H -0.476300 0.546256 1.067883 0.074 Uiso 1 1 calc GR . . . .
H1C H -0.574614 0.613993 1.080726 0.074 Uiso 1 1 calc GR . . . .
C24 C -0.2572(12) 0.7412(12) 0.9456(8) 0.044(4) Uani 1 1 d . U . . .
H24 H -0.328976 0.742659 0.950099 0.052 Uiso 1 1 calc R . . . .
C51 C 0.1623(13) 0.5722(14) 0.4387(8) 0.057(5) Uani 1 1 d . U . . .
H51A H 0.142948 0.510269 0.463450 0.086 Uiso 1 1 calc GR . . . .
H51B H 0.190854 0.549866 0.397666 0.086 Uiso 1 1 calc GR . . . .
H51C H 0.098831 0.615781 0.420960 0.086 Uiso 1 1 calc GR . . . .
C27 C -0.1725(12) 0.5794(13) 0.7716(8) 0.047(4) Uani 1 1 d . U . . .
H27A H -0.136393 0.543421 0.738534 0.070 Uiso 1 1 calc GR . . . .
H27B H -0.228215 0.625470 0.743657 0.070 Uiso 1 1 calc GR . . . .
H27C H -0.204786 0.527391 0.797871 0.070 Uiso 1 1 calc GR . . . .
C14 C -0.1483(10) 0.5270(11) 1.5015(9) 0.037(3) Uani 1 1 d . U . . .
C50 C 0.1052(13) 0.6836(15) 0.5527(9) 0.055(5) Uani 1 1 d . U . . .
H50 H 0.048904 0.653271 0.516886 0.066 Uiso 1 1 calc R . . . .
C22 C -0.2987(13) 0.8372(13) 1.0710(10) 0.057(5) Uani 1 1 d . U . . .
H22A H -0.343940 0.879208 1.032303 0.085 Uiso 1 1 calc GR . . . .
H22B H -0.297804 0.868907 1.118220 0.085 Uiso 1 1 calc GR . . . .
H22C H -0.327100 0.765699 1.069417 0.085 Uiso 1 1 calc GR . . . .
C21 C -0.1785(13) 1.0531(11) 1.1974(8) 0.046(4) Uani 1 1 d . U . . .
H21A H -0.257215 1.045993 1.184475 0.055 Uiso 1 1 calc R . . . .
H21B H -0.159857 1.116986 1.227484 0.055 Uiso 1 1 calc R . . . .
C39 C 0.0399(11) 0.9416(10) 1.0323(8) 0.037(3) Uani 1 1 d D U . . .
H39A H -0.030442 0.973089 1.031740 0.045 Uiso 0.5 1 calc R . P A 1
H39B H 0.091001 0.967438 1.076403 0.045 Uiso 0.5 1 calc R . P A 1
H39C H 0.023336 0.973492 1.075906 0.045 Uiso 0.5 1 calc R . P B 2
H39D H -0.016807 0.964268 0.990003 0.045 Uiso 0.5 1 calc R . P B 2
C43 C 0.1672(14) 1.0499(11) 0.8706(8) 0.045(4) Uani 1 1 d . U . . .
H43A H 0.088399 1.046484 0.861129 0.054 Uiso 1 1 calc R . . . .
H43B H 0.191573 1.112540 0.900841 0.054 Uiso 1 1 calc R . . . .
C25 C -0.2344(12) 0.6937(14) 0.8860(8) 0.050(4) Uani 1 1 d . U . . .
H25 H -0.290889 0.663930 0.850050 0.060 Uiso 1 1 calc R . . . .
C44 C 0.0472(12) 0.8330(14) 0.7387(9) 0.057(5) Uani 1 1 d . U . . .
H44A H 0.049879 0.869365 0.784671 0.085 Uiso 1 1 calc GR . . . .
H44B H 0.020556 0.761463 0.741289 0.085 Uiso 1 1 calc GR . . . .
H44C H -0.000660 0.870952 0.698929 0.085 Uiso 1 1 calc GR . . . .
C45 C 0.0811(13) 0.7317(13) 0.6127(9) 0.052(4) Uani 1 1 d . U . . .
H45 H 0.010039 0.733415 0.618638 0.062 Uiso 1 1 calc R . . . .
C38 C 0.2123(11) 0.8278(10) 1.0060(7) 0.031(3) Uani 1 1 d . U . . .
H38A H 0.253083 0.841399 1.056373 0.037 Uiso 1 1 calc R . . . .
H38B H 0.259025 0.789159 0.980468 0.037 Uiso 1 1 calc R . . . .
C55 C 0.4854(13) 0.9820(13) 0.6824(9) 0.048(4) Uani 1 1 d . U . . .
H55A H 0.478350 1.054194 0.662541 0.058 Uiso 1 1 calc R . . . .
H55B H 0.530672 0.985058 0.732542 0.058 Uiso 1 1 calc R . . . .
C18 C -0.2708(13) 0.9756(13) 1.3083(9) 0.049(4) Uani 1 1 d . U . . .
H18A H -0.262450 1.052607 1.313371 0.059 Uiso 1 1 calc R . . . .
H18B H -0.329016 0.961164 1.264793 0.059 Uiso 1 1 calc R . . . .
C40 C 0.0729(16) 0.979(2) 0.9712(12) 0.029(5) Uani 0.5 1 d D U P C 1
H40A H 0.081785 1.056265 0.974318 0.035 Uiso 0.5 1 calc R . P C 1
H40B H 0.018333 0.962305 0.926249 0.035 Uiso 0.5 1 calc R . P C 1
C41 C 0.1451(17) 0.9895(19) 1.0236(12) 0.033(5) Uani 0.5 1 d D U P C 2
H41A H 0.134201 1.063408 1.007428 0.040 Uiso 0.5 1 calc R . P C 2
H41B H 0.199327 0.987578 1.070428 0.040 Uiso 0.5 1 calc R . P C 2

loop_
_atom_site_aniso_label
_atom_site_aniso_U_11
_atom_site_aniso_U_22
_atom_site_aniso_U_33
_atom_site_aniso_U_23
_atom_site_aniso_U_13
_atom_site_aniso_U_12
Cl6 0.049(2) 0.042(2) 0.047(2) 0.0276(19) 0.0135(18) 0.0136(18)
Cl4 0.045(2) 0.074(3) 0.057(2) 0.049(2) 0.000(2) 0.012(2)
Cl5 0.052(3) 0.078(3) 0.0273(19) 0.016(2) 0.0173(18) 0.031(2)
Cl1 0.064(3) 0.155(6) 0.035(2) 0.049(3) 0.028(2) 0.055(3)
Cl2 0.039(2) 0.100(4) 0.099(4) 0.083(4) 0.018(2) 0.016(3)
Cl3 0.053(3) 0.143(5) 0.025(2) 0.023(3) 0.0209(19) 0.048(3)
O12 0.053(7) 0.058(7) 0.042(6) 0.006(5) 0.028(5) 0.011(5)
O10 0.039(6) 0.069(7) 0.029(5) -0.021(5) 0.010(4) -0.027(5)
O3 0.036(6) 0.050(6) 0.029(5) -0.016(4) 0.015(4) -0.015(5)
O4 0.040(6) 0.033(6) 0.047(6) -0.014(5) 0.025(5) 0.001(5)
O5 0.047(6) 0.037(6) 0.033(5) -0.007(4) 0.012(5) -0.012(5)
O6 0.039(6) 0.048(6) 0.025(5) -0.008(4) 0.003(4) -0.014(5)
O1 0.043(6) 0.052(7) 0.064(7) 0.026(6) 0.042(5) 0.021(5)
N3 0.027(5) 0.026(6) 0.016(5) -0.004(4) 0.009(4) 0.001(4)
O9 0.037(6) 0.043(6) 0.052(6) -0.008(5) 0.029(5) -0.017(5)
N6 0.024(5) 0.026(6) 0.023(5) -0.001(4) 0.003(4) -0.012(4)
N9 0.035(6) 0.032(6) 0.020(5) 0.006(5) 0.006(4) -0.013(5)
O8 0.069(8) 0.035(6) 0.038(6) 0.019(5) 0.032(5) 0.020(5)
O11 0.064(8) 0.040(6) 0.039(5) 0.009(5) 0.026(5) 0.020(5)
O7 0.070(8) 0.063(8) 0.095(9) 0.055(7) 0.070(7) 0.036(6)
N1 0.051(8) 0.065(8) 0.016(5) 0.011(5) 0.013(5) 0.043(6)
O2 0.072(8) 0.042(7) 0.045(6) 0.017(5) 0.040(6) 0.020(6)
N7 0.045(7) 0.024(6) 0.024(5) 0.004(4) 0.005(5) 0.009(5)
N8 0.078(9) 0.018(5) 0.030(5) -0.016(4) 0.037(6) -0.016(5)
C63 0.013(7) 0.026(6) 0.035(7) -0.007(5) 0.008(6) -0.002(5)
N5 0.071(9) 0.048(7) 0.022(5) -0.003(5) -0.001(6) 0.048(7)
C57 0.051(9) 0.017(6) 0.022(6) -0.009(5) 0.016(5) -0.021(5)
C16 0.017(7) 0.027(7) 0.037(7) 0.001(5) 0.000(6) 0.000(5)
N2 0.075(9) 0.015(5) 0.055(7) 0.011(5) 0.047(7) 0.008(6)
C37 0.015(7) 0.026(6) 0.025(6) -0.002(5) 0.002(5) 0.004(5)
C6 0.031(5) 0.013(6) 0.019(5) 0.005(4) 0.009(4) 0.006(5)
C48 0.038(6) 0.023(7) 0.020(6) 0.003(5) 0.012(5) -0.008(5)
C47 0.035(6) 0.030(7) 0.025(6) 0.007(5) 0.012(5) -0.014(5)
C9 0.033(6) 0.025(6) 0.015(5) 0.002(4) 0.010(5) 0.011(5)
C7 0.025(5) 0.027(7) 0.019(5) 0.001(5) 0.007(4) -0.001(5)
C42 0.032(7) 0.022(6) 0.026(6) -0.004(5) 0.009(5) -0.013(5)
C33 0.019(7) 0.027(6) 0.019(5) -0.003(5) 0.001(5) 0.010(5)
C60 0.026(7) 0.021(6) 0.023(6) 0.005(4) 0.007(5) 0.005(5)
N4 0.060(5) 0.026(5) 0.036(5) 0.000(4) 0.023(4) -0.007(4)
C59 0.020(5) 0.016(4) 0.019(4) -0.006(4) 0.001(4) -0.008(4)
C28 0.030(5) 0.018(6) 0.022(6) 0.004(5) 0.005(4) -0.005(5)
C29 0.034(5) 0.014(6) 0.021(6) 0.006(5) 0.005(4) -0.009(5)
C20 0.030(7) 0.030(7) 0.038(7) 0.004(6) 0.020(6) 0.001(5)
C11 0.014(6) 0.029(6) 0.023(6) 0.005(5) 0.007(5) 0.002(5)
C30 0.026(6) 0.022(6) 0.026(6) 0.001(5) -0.004(5) 0.007(4)
C61 0.019(7) 0.030(6) 0.022(6) 0.004(5) -0.001(5) 0.007(5)
C32 0.016(6) 0.015(5) 0.024(5) -0.004(4) 0.000(5) -0.003(4)
C34 0.021(7) 0.048(8) 0.036(7) 0.017(6) 0.010(6) 0.013(6)
C13 0.032(8) 0.062(9) 0.028(7) 0.026(7) 0.015(6) 0.015(7)
C5 0.035(6) 0.017(7) 0.032(6) 0.000(5) 0.018(5) 0.004(5)
C12 0.036(8) 0.040(8) 0.024(6) 0.011(5) 0.013(6) 0.024(6)
C10 0.026(6) 0.018(6) 0.021(5) 0.001(4) 0.007(4) 0.003(4)
C15 0.017(7) 0.024(7) 0.060(8) 0.012(6) 0.011(6) -0.004(5)
C01I 0.020(7) 0.011(6) 0.045(7) -0.001(5) 0.004(6) -0.001(5)
C52 0.033(6) 0.024(6) 0.023(6) 0.006(5) -0.003(5) 0.000(5)
C31 0.035(6) 0.017(5) 0.017(5) 0.000(4) 0.006(5) -0.003(4)
C23 0.037(6) 0.019(7) 0.029(6) 0.004(5) 0.011(5) -0.003(5)
C46 0.041(7) 0.044(9) 0.035(7) -0.007(6) 0.016(6) -0.013(6)
C36 0.021(7) 0.022(6) 0.029(6) 0.002(5) -0.001(5) 0.006(5)
C4 0.029(7) 0.028(7) 0.040(7) -0.002(6) 0.021(5) -0.007(6)
C54 0.024(5) 0.020(5) 0.044(6) 0.004(5) 0.002(4) 0.005(4)
C2 0.036(6) 0.025(7) 0.031(6) -0.009(5) 0.014(5) -0.010(6)
C53 0.026(6) 0.017(6) 0.029(6) -0.001(5) 0.007(5) -0.006(4)
C26 0.044(7) 0.032(7) 0.016(6) 0.002(5) 0.007(5) -0.016(6)
C17 0.038(7) 0.026(7) 0.025(7) 0.002(5) 0.013(6) -0.008(5)
C56 0.036(5) 0.030(5) 0.027(5) -0.001(4) 0.008(4) -0.017(4)
C19 0.014(6) 0.032(6) 0.040(7) 0.002(6) 0.006(5) 0.007(5)
C3 0.030(6) 0.042(8) 0.028(6) -0.009(6) 0.012(5) -0.022(6)
C49 0.039(7) 0.054(9) 0.028(6) -0.001(6) 0.012(5) -0.022(7)
C58 0.041(9) 0.036(7) 0.038(7) -0.007(6) 0.026(7) -0.010(6)
C62 0.033(8) 0.027(7) 0.037(7) 0.020(6) 0.016(6) 0.007(6)
C8 0.039(8) 0.056(10) 0.056(10) -0.013(9) 0.033(8) 0.005(7)
C35 0.020(7) 0.036(7) 0.024(6) 0.011(6) -0.004(5) 0.003(5)
C1 0.052(10) 0.068(11) 0.029(8) -0.015(7) 0.012(7) -0.027(8)
C24 0.034(8) 0.054(10) 0.047(8) -0.010(7) 0.017(6) -0.026(7)
C51 0.055(11) 0.085(13) 0.023(8) -0.016(8) -0.007(7) -0.024(9)
C27 0.039(9) 0.067(11) 0.031(8) -0.021(7) 0.003(7) -0.019(8)
C14 0.012(7) 0.038(8) 0.059(8) 0.025(7) 0.006(6) 0.002(5)
C50 0.044(7) 0.082(12) 0.043(8) -0.018(8) 0.016(7) -0.031(8)
C22 0.049(9) 0.056(11) 0.074(12) -0.027(10) 0.030(9) -0.023(8)
C21 0.074(12) 0.023(8) 0.057(9) 0.019(7) 0.051(9) 0.018(7)
C39 0.030(5) 0.023(5) 0.054(6) -0.006(4) 0.001(4) -0.001(4)
C43 0.075(12) 0.023(7) 0.052(9) 0.011(6) 0.043(8) 0.000(7)
C25 0.037(7) 0.070(11) 0.043(8) -0.012(8) 0.008(6) -0.030(8)
C44 0.048(9) 0.070(12) 0.063(11) -0.010(10) 0.035(8) -0.023(9)
C45 0.047(9) 0.056(11) 0.057(9) -0.016(8) 0.020(7) -0.035(8)
C38 0.044(7) 0.034(7) 0.014(6) 0.005(5) 0.004(6) -0.013(5)
C55 0.055(9) 0.044(8) 0.058(10) -0.007(8) 0.038(8) -0.004(7)
C18 0.062(10) 0.040(9) 0.060(9) -0.004(7) 0.045(8) 0.009(7)
C40 0.030(5) 0.029(5) 0.029(5) -0.0007(14) 0.0063(18) -0.0001(14)
C41 0.047(13) 0.027(11) 0.022(11) -0.011(10) 0.001(10) -0.011(9)

loop_
_atom_type_symbol
_atom_type_description
_atom_type_scat_dispersion_real
_atom_type_scat_dispersion_imag
_atom_type_scat_source
C C 0.0033 0.0016 'International Tables Vol C Tables 4.2.6.8 and 6.1.1.4'
H H 0.0000 0.0000 'International Tables Vol C Tables 4.2.6.8 and 6.1.1.4'
Cl Cl 0.1484 0.1585 'International Tables Vol C Tables 4.2.6.8 and 6.1.1.4'
N N 0.0061 0.0033 'International Tables Vol C Tables 4.2.6.8 and 6.1.1.4'
O O 0.0106 0.0060 'International Tables Vol C Tables 4.2.6.8 and 6.1.1.4'

loop_
_geom_angle_atom_site_label_1
_geom_angle_atom_site_label_2
_geom_angle_atom_site_label_3
_geom_angle
_geom_angle_site_symmetry_1
_geom_angle_site_symmetry_3
_geom_angle_publ_flag
C49 O10 C51 116.1(12) . . ?
C2 O3 C1 118.2(11) . . ?
C5 O4 C8 117.5(11) . . ?
C23 O5 C22 117.5(11) . . ?
C26 O6 C27 117.3(11) . . ?
C7 N3 C10 109.1(10) . . ?
C46 O9 C44 119.6(12) . . ?
C28 N6 C31 106.4(10) . . ?
C48 N9 C53 107.5(10) . . ?
C12 N1 C9 109.8(11) . . ?
C60 N7 C52 109.2(10) . . ?
C57 N8 C56 121.9(11) . . ?
C57 N8 C55 125.1(13) . . ?
C55 N8 C56 113.0(11) . . ?
C59 C63 C01I 118.7(12) . . ?
C33 N5 C30 108.7(11) . . ?
O12 C57 N8 122.4(13) . . ?
O12 C57 C58 119.1(11) . . ?
N8 C57 C58 118.2(12) . . ?
C11 C16 C15 120.6(14) . . ?
C20 N2 C17 122.0(11) . . ?
C20 N2 C18 118.2(12) . . ?
C17 N2 C18 116.7(11) . . ?
C32 C37 C36 119.8(12) . . ?
C7 C6 C9 109.3(11) . . ?
C7 C6 C5 119.6(12) . . ?
C5 C6 C9 131.1(11) . . ?
N9 C48 C47 110.3(11) . . ?
N9 C48 C49 128.4(12) . . ?
C49 C48 C47 121.3(13) . . ?
C48 C47 C52 109.5(12) . . ?
C46 C47 C48 119.1(13) . . ?
C46 C47 C52 131.4(13) . . ?
N1 C9 C6 116.0(11) . . ?
N1 C9 C10 102.8(9) . . ?
N1 C9 C19 110.3(11) . . ?
C6 C9 C10 101.4(10) . . ?
C19 C9 C6 113.3(10) . . ?
C19 C9 C10 112.2(11) . . ?
C6 C7 N3 111.2(11) . . ?
C2 C7 N3 126.7(12) . . ?
C2 C7 C6 122.0(12) . . ?
O7 C42 N4 124.6(13) . . ?
O7 C42 C43 118.4(12) . . ?
N4 C42 C43 116.9(12) . . ?
N5 C33 C32 113.0(12) . . ?
N5 C33 C34 129.5(12) . . ?
C32 C33 C34 117.5(11) . . ?
C59 C60 N7 110.6(11) . . ?
C59 C60 C61 121.1(11) . . ?
C61 C60 N7 128.2(12) . . ?
C42 N4 C38 120.2(12) . . ?
C42 N4 C40 112.9(13) . . ?
C42 N4 C41 131.9(14) . . ?
C38 N4 C40 121.6(12) . . ?
C38 N4 C41 103.9(14) . . ?
C63 C59 C60 120.8(12) . . ?
C63 C59 C53 130.1(12) . . ?
C60 C59 C53 108.9(10) . . ?
N6 C28 C26 125.3(12) . . ?
C29 C28 N6 113.1(11) . . ?
C29 C28 C26 121.6(13) . . ?
C28 C29 C30 108.9(12) . . ?
C28 C29 C23 121.0(12) . . ?
C23 C29 C30 130.1(12) . . ?
O1 C20 N2 122.7(13) . . ?
O1 C20 C21 118.0(12) . . ?
N2 C20 C21 119.2(12) . . ?
C16 C11 C12 120.4(12) . . ?
C16 C11 C10 131.9(12) . . ?
C12 C11 C10 107.7(10) . . ?
N5 C30 C29 114.7(12) . . ?
N5 C30 C31 104.2(10) . . ?
N5 C30 C39 111.7(11) . . ?
C29 C30 C31 99.5(10) . . ?
C39 C30 C29 112.7(10) . . ?
C39 C30 C31 113.0(12) . . ?
C60 C61 Cl5 119.0(10) . . ?
C62 C61 Cl5 122.5(10) . . ?
C62 C61 C60 118.6(13) . . ?
C37 C32 C33 121.4(12) . . ?
C37 C32 C31 131.8(12) . . ?
C33 C32 C31 106.8(10) . . ?
C33 C34 Cl3 117.1(11) . . ?
C35 C34 Cl3 124.8(11) . . ?
C35 C34 C33 118.1(13) . . ?
C12 C13 Cl1 117.8(12) . . ?
C14 C13 Cl1 122.5(11) . . ?
C14 C13 C12 119.7(14) . . ?
O4 C5 C6 115.3(12) . . ?
O4 C5 C4 126.6(12) . . ?
C4 C5 C6 118.0(12) . . ?
N1 C12 C11 112.7(11) . . ?
N1 C12 C13 127.6(13) . . ?
C11 C12 C13 119.7(12) . . ?
N3 C10 C9 103.9(10) . . ?
N3 C10 C11 115.7(10) . . ?
N3 C10 C17 111.3(10) . . ?
C11 C10 C9 102.7(9) . . ?
C17 C10 C9 112.0(10) . . ?
C17 C10 C11 110.6(10) . . ?
C16 C15 C14 119.2(13) . . ?
C62 C01I C63 119.3(11) . . ?
N7 C52 C47 115.8(11) . . ?
N7 C52 C54 114.0(11) . . ?
N7 C52 C53 101.9(10) . . ?
C47 C52 C54 110.8(10) . . ?
C47 C52 C53 99.7(10) . . ?
C54 C52 C53 113.5(11) . . ?
N6 C31 C30 105.0(10) . . ?
N6 C31 C32 116.6(10) . . ?
N6 C31 C38 109.9(10) . . ?
C32 C31 C30 101.8(10) . . ?
C32 C31 C38 111.2(10) . . ?
C38 C31 C30 112.0(10) . . ?
O5 C23 C29 116.9(12) . . ?
O5 C23 C24 125.9(13) . . ?
C24 C23 C29 117.1(13) . . ?
O9 C46 C45 121.9(14) . . ?
C47 C46 O9 117.0(13) . . ?
C47 C46 C45 121.1(15) . . ?
C35 C36 C37 119.4(12) . . ?
C5 C4 C3 121.0(12) . . ?
C52 C54 C55 115.0(11) . . ?
C7 C2 O3 114.8(12) . . ?
C3 C2 O3 125.9(12) . . ?
C3 C2 C7 119.2(13) . . ?
N9 C53 C59 118.0(10) . . ?
N9 C53 C52 103.1(10) . . ?
N9 C53 C56 109.7(10) . . ?
C59 C53 C52 102.2(10) . . ?
C59 C53 C56 108.9(10) . . ?
C56 C53 C52 114.8(10) . . ?
O6 C26 C28 115.2(12) . . ?
O6 C26 C25 127.8(12) . . ?
C25 C26 C28 117.0(13) . . ?
N2 C17 C10 111.2(11) . . ?
N8 C56 C53 109.9(11) . . ?
C18 C19 C9 115.3(12) . . ?
C2 C3 C4 120.1(12) . . ?
O10 C49 C48 114.2(12) . . ?
C50 C49 O10 127.2(13) . . ?
C50 C49 C48 118.6(14) . . ?
O11 C58 C57 109.1(11) . . ?
C61 C62 Cl6 120.6(11) . . ?
C61 C62 C01I 121.4(12) . . ?
C01I C62 Cl6 118.0(10) . . ?
C34 C35 Cl4 117.6(11) . . ?
C36 C35 Cl4 118.7(10) . . ?
C36 C35 C34 123.7(12) . . ?
C25 C24 C23 121.7(14) . . ?
C13 C14 Cl2 118.2(12) . . ?
C13 C14 C15 120.4(13) . . ?
C15 C14 Cl2 121.3(11) . . ?
C49 C50 C45 122.4(15) . . ?
O2 C21 C20 110.1(11) . . ?
C30 C39 C41 119.8(14) . . ?
C40 C39 C30 116.9(15) . . ?
O8 C43 C42 110.8(12) . . ?
C24 C25 C26 121.6(14) . . ?
C50 C45 C46 117.5(15) . . ?
N4 C38 C31 109.7(11) . . ?
N8 C55 C54 111.6(13) . . ?
C19 C18 N2 111.5(13) . . ?
C39 C40 N4 108.6(15) . . ?
N4 C41 C39 106.6(14) . . ?

loop_
_geom_bond_atom_site_label_1
_geom_bond_atom_site_label_2
_geom_bond_distance
_geom_bond_site_symmetry_2
_geom_bond_publ_flag
Cl6 C62 1.742(13) . ?
Cl4 C35 1.758(13) . ?
Cl5 C61 1.724(13) . ?
Cl1 C13 1.760(15) . ?
Cl2 C14 1.741(14) . ?
Cl3 C34 1.721(15) . ?
O12 C57 1.193(15) . ?
O10 C49 1.376(17) . ?
O10 C51 1.403(16) . ?
O3 C2 1.384(16) . ?
O3 C1 1.390(15) . ?
O4 C5 1.374(15) . ?
O4 C8 1.434(16) . ?
O5 C23 1.361(16) . ?
O5 C22 1.425(18) . ?
O6 C26 1.363(16) . ?
O6 C27 1.430(15) . ?
O1 C20 1.228(15) . ?
N3 C7 1.392(16) . ?
N3 C10 1.457(15) . ?
O9 C46 1.395(17) . ?
O9 C44 1.408(17) . ?
N6 C28 1.374(16) . ?
N6 C31 1.458(15) . ?
N9 C48 1.382(16) . ?
N9 C53 1.482(15) . ?
O8 C43 1.387(16) . ?
O11 C58 1.396(15) . ?
O7 C42 1.214(16) . ?
N1 C9 1.464(15) . ?
N1 C12 1.374(17) . ?
O2 C21 1.385(15) . ?
N7 C60 1.395(16) . ?
N7 C52 1.482(16) . ?
N8 C57 1.348(15) . ?
N8 C56 1.438(17) . ?
N8 C55 1.389(17) . ?
C63 C59 1.374(16) . ?
C63 C01I 1.405(18) . ?
N5 C33 1.340(16) . ?
N5 C30 1.458(16) . ?
C57 C58 1.513(19) . ?
C16 C11 1.369(17) . ?
C16 C15 1.380(18) . ?
N2 C20 1.339(16) . ?
N2 C17 1.459(16) . ?
N2 C18 1.562(18) . ?
C37 C32 1.374(16) . ?
C37 C36 1.386(17) . ?
C6 C9 1.516(18) . ?
C6 C7 1.386(17) . ?
C6 C5 1.404(18) . ?
C48 C47 1.397(18) . ?
C48 C49 1.388(18) . ?
C47 C52 1.515(18) . ?
C47 C46 1.36(2) . ?
C9 C10 1.581(17) . ?
C9 C19 1.509(18) . ?
C7 C2 1.372(17) . ?
C42 N4 1.338(16) . ?
C42 C43 1.500(19) . ?
C33 C32 1.419(17) . ?
C33 C34 1.419(18) . ?
C60 C59 1.381(17) . ?
C60 C61 1.383(17) . ?
N4 C38 1.449(16) . ?
N4 C40 1.542(19) . ?
N4 C41 1.459(18) . ?
C59 C53 1.514(16) . ?
C28 C29 1.365(17) . ?
C28 C26 1.410(17) . ?
C29 C30 1.517(17) . ?
C29 C23 1.413(18) . ?
C20 C21 1.518(18) . ?
C11 C12 1.384(17) . ?
C11 C10 1.518(16) . ?
C30 C31 1.568(18) . ?
C30 C39 1.514(18) . ?
C61 C62 1.364(18) . ?
C32 C31 1.509(16) . ?
C34 C35 1.388(19) . ?
C13 C12 1.383(18) . ?
C13 C14 1.38(2) . ?
C5 C4 1.389(18) . ?
C10 C17 1.514(17) . ?
C15 C14 1.39(2) . ?
C01I C62 1.400(18) . ?
C52 C54 1.524(17) . ?
C52 C53 1.564(18) . ?
C31 C38 1.534(18) . ?
C23 C24 1.387(18) . ?
C46 C45 1.42(2) . ?
C36 C35 1.340(18) . ?
C4 C3 1.406(18) . ?
C54 C55 1.528(19) . ?
C2 C3 1.367(19) . ?
C53 C56 1.550(17) . ?
C26 C25 1.39(2) . ?
C19 C18 1.388(18) . ?
C49 C50 1.37(2) . ?
C24 C25 1.37(2) . ?
C50 C45 1.39(2) . ?
C39 C40 1.410(19) . ?
C39 C41 1.533(19) . ?
